data_1539145
loop_
_publ_author_name
'Tamada, O.'
'Shen, B.'
'Morimoto, N.'

_publ_section_title
;
 The crystal structure of laihunite (Fe0.8 Fe0.8 Si O4)
;
_journal_name_full 'Mineralogical Journal (Japan)'
_journal_page_first 382
_journal_page_last 391
_journal_volume 11
_journal_year 1983
_chemical_formula_sum 'Fe1.58 O4 Si'
_chemical_name_systematic 'Fe1.58 (Si O4)'
_space_group_IT_number 14
_symmetry_space_group_name_Hall '-P 2xab'
_symmetry_space_group_name_H-M 'P 21/b 1 1'
_cell_angle_alpha 91
_cell_angle_beta 90
_cell_angle_gamma 90
_cell_formula_units_Z 4
_cell_length_a 4.805
_cell_length_b 10.189
_cell_length_c 5.801
_cell_volume 283.963
_citation_journal_id_ASTM MJTOAS
_cod_data_source_file Tamada_MJTOAS_1983_1267.cif
_cod_data_source_block Fe1.58O4Si1
_cod_original_sg_symbol_Hall '-P 2ybc (y,z,x)'
_cod_original_formula_sum 'Fe1.58 O4 Si1'
_cod_database_code 1539145

loop_
_symmetry_equiv_pos_as_xyz
x,y,z
x+1/2,-y+1/2,-z
-x,-y,-z
-x-1/2,y-1/2,z

loop_
_atom_site_label
_atom_site_type_symbol
_atom_site_fract_x
_atom_site_fract_y
_atom_site_fract_z
_atom_site_occupancy
_atom_site_U_iso_or_equiv
Fe3 Fe+2 0.0048 0.2737 0.7421 1 0.0
O2 O-2 0.2239 0.1047 0.7544 1 0.0
Fe2 Fe+2 0.5 0.5 0.5 0.222 0.0
O1 O-2 0.3266 0.0543 0.2566 1 0.0
Si1 Si+4 0.0595 0.4041 0.2491 1 0.0
O3 O-2 0.6964 0.1771 0.5339 1 0.0
O4 O-2 0.2167 0.3272 0.0327 1 0.0
Fe1 Fe+2 0 0 0 0.938 0.0
